data_4087753
loop_
_publ_author_name
'Horak, Kyle T.'
'VanderVelde, David G.'
'Agapie, Theodor'

_publ_section_title
;
 Tuning of Metal Complex Electronics and Reactivity by Remote Lewis Acid
 Binding to \p-Coordinated Pyridine Diphosphine Ligands
;
_journal_issue 19
_journal_name_full Organometallics
_journal_page_first 4753
_journal_paper_doi 10.1021/acs.organomet.5b00562
_journal_volume 34
_journal_year 2015
_chemical_formula_moiety 'C47 H39 B F15 N Ni P2, C3.12'
_chemical_formula_sum 'C46 H43 B5 F15 N Ni P2'
_chemical_formula_weight 1069.51
_space_group_crystal_system monoclinic
_space_group_IT_number 15
_space_group_name_Hall '-C 2yc'
_space_group_name_H-M_alt 'C 1 2/c 1'
_atom_sites_solution_hydrogens mixed
_audit_creation_date 2015-05-06
_audit_creation_method
;
Olex2 1.2
(compiled 2015.01.26 svn.r3150 for OlexSys, GUI svn.r4998)
;
_cell_angle_alpha 90
_cell_angle_beta 114.405(2)
_cell_angle_gamma 90
_cell_formula_units_Z 8
_cell_length_a 40.5679(17)
_cell_length_b 12.1876(4)
_cell_length_c 20.6773(7)
_cell_measurement_reflns_used 9798
_cell_measurement_temperature 100
_cell_measurement_theta_max 30.47
_cell_measurement_theta_min 2.16
_cell_volume 9309.9(6)
_computing_cell_refinement 'SAINT v7.60A (Bruker, 2009)'
_computing_data_reduction 'SAINT v7.60A (Bruker, 2009)'
_computing_molecular_graphics 'Olex2 (Dolomanov et al., 2009)'
_computing_publication_material 'Olex2 (Dolomanov et al., 2009)'
_computing_structure_refinement 'XL (Sheldrick, 2008)'
_diffrn_ambient_temperature 99.99
_diffrn_measured_fraction_theta_full 1.000
_diffrn_measured_fraction_theta_max 0.996
_diffrn_measurement_device_type 'Bruker APEX-II CCD'
_diffrn_measurement_method '\f and \w scans'
_diffrn_radiation_type MoK\a
_diffrn_radiation_wavelength 0.71073
_diffrn_reflns_av_R_equivalents 0.0336
_diffrn_reflns_av_unetI/netI 0.0301
_diffrn_reflns_Laue_measured_fraction_full 1.000
_diffrn_reflns_Laue_measured_fraction_max 0.996
_diffrn_reflns_limit_h_max 57
_diffrn_reflns_limit_h_min -48
_diffrn_reflns_limit_k_max 17
_diffrn_reflns_limit_k_min -17
_diffrn_reflns_limit_l_max 29
_diffrn_reflns_limit_l_min -28
_diffrn_reflns_number 63667
_diffrn_reflns_point_group_measured_fraction_full 1.000
_diffrn_reflns_point_group_measured_fraction_max 0.996
_diffrn_reflns_theta_full 25.242
_diffrn_reflns_theta_max 30.538
_diffrn_reflns_theta_min 1.102
_diffrn_standards_number 0
_exptl_absorpt_coefficient_mu 0.582
_exptl_absorpt_correction_T_max 0.7461
_exptl_absorpt_correction_T_min 0.6567
_exptl_absorpt_correction_type multi-scan
_exptl_absorpt_process_details
;
SADABS-2012/1 (Bruker,2012) was used for absorption correction.
wR2(int) was 0.0510 before and 0.0435 after correction.
The Ratio of minimum to maximum transmission is 0.8802.
The \l/2 correction factor is 0.0015.
;
_exptl_crystal_colour brown
_exptl_crystal_colour_primary brown
_exptl_crystal_density_diffrn 1.526
_exptl_crystal_description block
_exptl_crystal_F_000 4352
_exptl_crystal_size_max 0.5
_exptl_crystal_size_mid 0.45
_exptl_crystal_size_min 0.1
_refine_diff_density_max 1.798
_refine_diff_density_min -1.408
_refine_diff_density_rms 0.099
_refine_ls_extinction_method none
_refine_ls_goodness_of_fit_ref 1.033
_refine_ls_hydrogen_treatment mixed
_refine_ls_matrix_type full
_refine_ls_number_parameters 648
_refine_ls_number_reflns 14204
_refine_ls_number_restraints 0
_refine_ls_restrained_S_all 1.033
_refine_ls_R_factor_all 0.0593
_refine_ls_R_factor_gt 0.0438
_refine_ls_shift/su_max 0.040
_refine_ls_shift/su_mean 0.001
_refine_ls_structure_factor_coef Fsqd
_refine_ls_weighting_details 'w=1/[\s^2^(Fo^2^)+(0.0638P)^2^+17.3174P] where P=(Fo^2^+2Fc^2^)/3'
_refine_ls_weighting_scheme calc
_refine_ls_wR_factor_gt 0.1127
_refine_ls_wR_factor_ref 0.1252
_reflns_Friedel_coverage 0.000
_reflns_number_gt 11454
_reflns_number_total 14204
_reflns_threshold_expression 'I > 2\s(I)'
_cod_data_source_file om5b00562_si_003.cif
_cod_data_source_block a14134_0m
_cod_database_code 4087753
_shelxl_version_number 2013-3
_shelx_space_group_comment
;
The symmetry employed for this shelxl refinement is uniquely defined
by the following loop, which should always be used as a source of
symmetry information in preference to the above space-group names.
They are only intended as comments.
;
_shelx_estimated_absorpt_t_max 0.944
_shelx_estimated_absorpt_t_min 0.760
_olex2_refinement_description
;
1. Fixed Uiso
 At 1.2 times of:
  All C(H) groups
 At 1.5 times of:
  All C(H,H,H) groups
2.a Ternary CH refined with riding coordinates:
 C27(H27), C18(H18), C21(H21), C24(H24)
2.b Aromatic/amide H refined with riding coordinates:
 C4(H4), C3(H3), C14(H14), C15(H15), C16(H16), C17(H17), C8(H8), C9(H9),
 C10(H10), C11(H11)
2.c Idealised Me refined as rotating group:
 C28(H28A,H28B,H28C), C25(H25A,H25B,H25C), C20(H20A,H20B,H20C), C19(H19A,H19B,
 H19C), C22(H22A,H22B,H22C), C23(H23A,H23B,H23C), C29(H29A,H29B,H29C), C26(H26A,
 H26B,H26C)
;
_olex2_submission_special_instructions 'No special instructions were received'

loop_
_space_group_symop_operation_xyz
'x, y, z'
'-x, y, -z+1/2'
'x+1/2, y+1/2, z'
'-x+1/2, y+1/2, -z+1/2'
'-x, -y, -z'
'x, -y, z-1/2'
'-x+1/2, -y+1/2, -z'
'x+1/2, -y+1/2, z-1/2'

loop_
_atom_site_label
_atom_site_type_symbol
_atom_site_fract_x
_atom_site_fract_y
_atom_site_fract_z
_atom_site_U_iso_or_equiv
_atom_site_adp_type
_atom_site_occupancy
_atom_site_site_symmetry_order
_atom_site_calc_flag
_atom_site_refinement_flags_posn
_atom_site_refinement_flags_adp
_atom_site_refinement_flags_occupancy
Ni1 Ni 0.13130(2) 0.71710(2) 0.02135(2) 0.01511(6) Uani 1 1 d . . .
P2 P 0.08966(2) 0.68451(4) 0.05927(3) 0.02241(11) Uani 1 1 d . . .
P1 P 0.18560(2) 0.65127(3) 0.04916(2) 0.01418(9) Uani 1 1 d . . .
F1 F 0.06919(3) 0.99854(10) -0.20985(7) 0.0278(3) Uani 1 1 d . . .
F2 F 0.07166(4) 1.44137(10) -0.18810(8) 0.0341(3) Uani 1 1 d . . .
F3 F 0.12281(3) 1.32535(9) -0.08769(7) 0.0228(2) Uani 1 1 d . . .
F4 F 0.01827(3) 1.33818(12) -0.30006(7) 0.0320(3) Uani 1 1 d . . .
F5 F 0.01848(3) 1.11592(12) -0.30790(7) 0.0339(3) Uani 1 1 d . . .
F6 F 0.14174(3) 0.98071(9) -0.20005(6) 0.0231(2) Uani 1 1 d . . .
F7 F 0.23967(3) 1.30245(9) -0.07720(7) 0.0213(2) Uani 1 1 d . . .
F8 F 0.19299(3) 1.25476(9) -0.02349(6) 0.0174(2) Uani 1 1 d . . .
F9 F 0.24014(3) 1.19107(10) -0.19033(7) 0.0281(3) Uani 1 1 d . . .
F10 F 0.19035(4) 1.02937(10) -0.25112(7) 0.0311(3) Uani 1 1 d . . .
F11 F 0.08867(3) 1.21419(9) -0.01427(7) 0.0232(2) Uani 1 1 d . . .
F12 F 0.22253(3) 1.08959(10) 0.17322(6) 0.0263(3) Uani 1 1 d . . .
F13 F 0.20063(3) 1.03668(9) 0.03699(6) 0.0193(2) Uani 1 1 d . . .
F14 F 0.17784(4) 1.20316(11) 0.21842(7) 0.0352(3) Uani 1 1 d . . .
F15 F 0.11050(4) 1.26219(11) 0.12248(8) 0.0344(3) Uani 1 1 d . . .
N1 N 0.12234(4) 0.96417(11) -0.07704(8) 0.0142(3) Uani 1 1 d . . .
C2 C 0.13209(5) 0.76800(13) -0.07347(9) 0.0142(3) Uani 1 1 d . . .
C1 C 0.09678(5) 0.74996(14) -0.07355(10) 0.0167(3) Uani 1 1 d . . .
C5 C 0.07817(5) 0.84487(14) -0.06422(10) 0.0156(3) Uani 1 1 d . . .
C4 C 0.09123(5) 0.94719(14) -0.06576(10) 0.0163(3) Uani 1 1 d . . .
H4 H 0.0787 1.0089 -0.0589 0.020 Uiso 1 1 calc R . .
C42 C 0.09829(4) 1.15501(14) -0.14018(10) 0.0150(3) Uani 1 1 d . . .
C43 C 0.07086(5) 1.10771(15) -0.19943(10) 0.0186(3) Uani 1 1 d . . .
C44 C 0.04404(5) 1.16756(18) -0.25214(11) 0.0229(4) Uani 1 1 d . . .
C45 C 0.04384(5) 1.27981(17) -0.24838(11) 0.0230(4) Uani 1 1 d . . .
C46 C 0.07071(5) 1.33163(16) -0.19202(11) 0.0220(4) Uani 1 1 d . . .
C47 C 0.09691(5) 1.26931(14) -0.14034(10) 0.0171(3) Uani 1 1 d . . .
C36 C 0.16549(4) 1.10980(13) -0.10618(9) 0.0134(3) Uani 1 1 d . . .
C41 C 0.16653(5) 1.05828(14) -0.16525(10) 0.0169(3) Uani 1 1 d . . .
C40 C 0.19123(5) 1.08241(15) -0.19370(11) 0.0206(4) Uani 1 1 d . . .
C39 C 0.21636(5) 1.16459(15) -0.16358(11) 0.0194(4) Uani 1 1 d . . .
C38 C 0.21613(5) 1.22043(13) -0.10598(10) 0.0159(3) Uani 1 1 d . . .
C37 C 0.19122(4) 1.19308(13) -0.07878(9) 0.0138(3) Uani 1 1 d . . .
C30 C 0.14422(5) 1.12699(13) 0.00343(9) 0.0144(3) Uani 1 1 d . . .
C35 C 0.12244(5) 1.18170(14) 0.02997(10) 0.0182(3) Uani 1 1 d . . .
C34 C 0.13288(6) 1.20599(15) 0.10120(11) 0.0224(4) Uani 1 1 d . . .
C33 C 0.16656(6) 1.17587(15) 0.14980(11) 0.0240(4) Uani 1 1 d . . .
C32 C 0.18926(5) 1.11894(14) 0.12688(10) 0.0199(3) Uani 1 1 d . . .
C31 C 0.17738(5) 1.09457(14) 0.05562(10) 0.0164(3) Uani 1 1 d . . .
C3 C 0.14228(4) 0.87831(13) -0.07743(9) 0.0137(3) Uani 1 1 d . . .
H3 H 0.1647 0.8913 -0.0805 0.016 Uiso 1 1 calc R . .
C12 C 0.04635(5) 0.83144(14) -0.04718(11) 0.0188(3) Uani 1 1 d . . .
C13 C 0.04748(5) 0.75723(15) 0.00605(11) 0.0206(4) Uani 1 1 d . . .
C14 C 0.01728(6) 0.75311(18) 0.02285(14) 0.0291(5) Uani 1 1 d . . .
H14 H 0.0176 0.7044 0.0590 0.035 Uiso 1 1 calc R . .
C15 C -0.01285(6) 0.81786(19) -0.01174(15) 0.0335(5) Uani 1 1 d . . .
H15 H -0.0331 0.8123 -0.0001 0.040 Uiso 1 1 calc R . .
C16 C -0.01345(6) 0.89047(19) -0.06316(14) 0.0324(5) Uani 1 1 d . . .
H16 H -0.0340 0.9358 -0.0865 0.039 Uiso 1 1 calc R . .
C17 C 0.01591(5) 0.89754(17) -0.08092(12) 0.0256(4) Uani 1 1 d . . .
H17 H 0.0153 0.9479 -0.1164 0.031 Uiso 1 1 calc R . .
C27 C 0.09790(7) 0.7378(2) 0.14899(13) 0.0394(6) Uani 1 1 d . . .
H27 H 0.0757 0.7250 0.1576 0.047 Uiso 1 1 calc R . .
C28 C 0.10459(8) 0.8611(3) 0.15007(15) 0.0465(7) Uani 1 1 d . . .
H28A H 0.1075 0.8913 0.1960 0.070 Uiso 1 1 calc GR . .
H28B H 0.0839 0.8965 0.1121 0.070 Uiso 1 1 calc GR . .
H28C H 0.1266 0.8748 0.1428 0.070 Uiso 1 1 calc GR . .
C25 C 0.06690(8) 0.4925(2) -0.0151(2) 0.0562(9) Uani 1 1 d . . .
H25A H 0.0626 0.4134 -0.0147 0.084 Uiso 1 1 calc GR . .
H25B H 0.0861 0.5057 -0.0314 0.084 Uiso 1 1 calc GR . .
H25C H 0.0446 0.5289 -0.0473 0.084 Uiso 1 1 calc GR . .
C6 C 0.15213(5) 0.68141(13) -0.09471(10) 0.0158(3) Uani 1 1 d . . .
C7 C 0.17859(5) 0.61731(13) -0.04230(10) 0.0165(3) Uani 1 1 d . . .
C18 C 0.20261(5) 0.52259(14) 0.09888(10) 0.0176(3) Uani 1 1 d . . .
H18 H 0.2247 0.4991 0.0924 0.021 Uiso 1 1 calc R . .
C20 C 0.21291(6) 0.53902(17) 0.17808(11) 0.0256(4) Uani 1 1 d . . .
H20A H 0.1924 0.5713 0.1849 0.038 Uiso 1 1 calc GR . .
H20B H 0.2338 0.5882 0.1978 0.038 Uiso 1 1 calc GR . .
H20C H 0.2191 0.4680 0.2024 0.038 Uiso 1 1 calc GR . .
C19 C 0.17385(6) 0.43296(15) 0.06925(12) 0.0232(4) Uani 1 1 d . . .
H19A H 0.1839 0.3628 0.0920 0.035 Uiso 1 1 calc GR . .
H19B H 0.1664 0.4267 0.0179 0.035 Uiso 1 1 calc GR . .
H19C H 0.1528 0.4519 0.0789 0.035 Uiso 1 1 calc GR . .
C21 C 0.22486(5) 0.74658(14) 0.07831(10) 0.0177(3) Uani 1 1 d . . .
H21 H 0.2199 0.7987 0.0380 0.021 Uiso 1 1 calc R . .
C22 C 0.26095(5) 0.69120(16) 0.09152(12) 0.0239(4) Uani 1 1 d . . .
H22A H 0.2794 0.7474 0.0984 0.036 Uiso 1 1 calc GR . .
H22B H 0.2581 0.6455 0.0505 0.036 Uiso 1 1 calc GR . .
H22C H 0.2685 0.6452 0.1341 0.036 Uiso 1 1 calc GR . .
C23 C 0.22711(6) 0.81633(16) 0.14122(12) 0.0246(4) Uani 1 1 d . . .
H23A H 0.2355 0.7709 0.1841 0.037 Uiso 1 1 calc GR . .
H23B H 0.2031 0.8462 0.1318 0.037 Uiso 1 1 calc GR . .
H23C H 0.2442 0.8768 0.1481 0.037 Uiso 1 1 calc GR . .
C8 C 0.19743(6) 0.53797(14) -0.06285(11) 0.0215(4) Uani 1 1 d . . .
H8 H 0.2152 0.4937 -0.0279 0.026 Uiso 1 1 calc R . .
C9 C 0.19029(6) 0.52390(15) -0.13396(12) 0.0248(4) Uani 1 1 d . . .
H9 H 0.2031 0.4697 -0.1475 0.030 Uiso 1 1 calc R . .
C10 C 0.16460(6) 0.58840(15) -0.18543(11) 0.0247(4) Uani 1 1 d . . .
H10 H 0.1600 0.5790 -0.2340 0.030 Uiso 1 1 calc R . .
C11 C 0.14547(6) 0.66706(15) -0.16593(11) 0.0210(4) Uani 1 1 d . . .
H11 H 0.1278 0.7111 -0.2013 0.025 Uiso 1 1 calc R . .
B1 B 0.13281(5) 1.08960(15) -0.07968(10) 0.0131(3) Uani 1 1 d . . .
C29 C 0.12987(9) 0.6822(3) 0.20808(16) 0.0577(9) Uani 1 1 d . . .
H29A H 0.1521 0.6976 0.2018 0.087 Uiso 1 1 calc GR . .
H29B H 0.1258 0.6028 0.2062 0.087 Uiso 1 1 calc GR . .
H29C H 0.1323 0.7105 0.2542 0.087 Uiso 1 1 calc GR . .
C24 C 0.07831(8) 0.53773(18) 0.05881(19) 0.0467(8) Uani 1 1 d . . .
H24 H 0.1016 0.5001 0.0884 0.056 Uiso 1 1 calc R . .
C26 C 0.05175(11) 0.5056(2) 0.0915(3) 0.0853(16) Uani 1 1 d . . .
H26A H 0.0270 0.5249 0.0584 0.128 Uiso 1 1 calc GR . .
H26B H 0.0581 0.5450 0.1363 0.128 Uiso 1 1 calc GR . .
H26C H 0.0532 0.4264 0.1004 0.128 Uiso 1 1 calc GR . .
H1 H 0.0818(6) 0.686(2) -0.0954(13) 0.019(6) Uiso 1 1 d . . .
C48 C 0.0000 0.1757(5) 0.2500 0.033(2) Uani 0.523(19) 2 d S T P
C49 C 0.0323(2) 0.2357(5) 0.2398(3) 0.196(6) Uani 1.192(19) 1 d . . .
C51 C 0.0000 0.3993(5) 0.2500 0.078(3) Uani 0.79(2) 2 d S T P
C50 C 0.02613(17) 0.3440(4) 0.2303(5) 0.201(5) Uani 1.27(2) 1 d . . .

loop_
_atom_site_aniso_label
_atom_site_aniso_U_11
_atom_site_aniso_U_22
_atom_site_aniso_U_33
_atom_site_aniso_U_23
_atom_site_aniso_U_13
_atom_site_aniso_U_12
Ni1 0.01852(11) 0.01250(10) 0.01977(12) 0.00077(8) 0.01337(9) -0.00035(7)
P2 0.0264(2) 0.0178(2) 0.0340(3) 0.00677(19) 0.0235(2) 0.00322(17)
P1 0.0184(2) 0.01101(18) 0.0172(2) -0.00017(15) 0.01153(17) -0.00071(14)
F1 0.0313(6) 0.0211(6) 0.0250(6) -0.0058(5) 0.0056(5) -0.0064(5)
F2 0.0367(7) 0.0194(6) 0.0406(8) 0.0099(5) 0.0105(6) 0.0099(5)
F3 0.0222(5) 0.0144(5) 0.0269(6) -0.0004(4) 0.0051(5) -0.0008(4)
F4 0.0229(6) 0.0467(8) 0.0243(7) 0.0131(6) 0.0075(5) 0.0141(5)
F5 0.0234(6) 0.0484(8) 0.0207(6) -0.0044(6) -0.0003(5) -0.0047(5)
F6 0.0347(6) 0.0183(5) 0.0204(6) -0.0064(4) 0.0154(5) -0.0098(4)
F7 0.0167(5) 0.0206(5) 0.0274(6) 0.0020(4) 0.0097(5) -0.0054(4)
F8 0.0200(5) 0.0168(5) 0.0173(5) -0.0036(4) 0.0098(4) -0.0036(4)
F9 0.0326(6) 0.0273(6) 0.0388(8) 0.0047(5) 0.0292(6) 0.0006(5)
F10 0.0513(8) 0.0250(6) 0.0327(7) -0.0080(5) 0.0333(6) -0.0039(5)
F11 0.0197(5) 0.0270(6) 0.0281(6) -0.0009(5) 0.0149(5) 0.0033(4)
F12 0.0318(6) 0.0232(6) 0.0160(6) 0.0040(4) 0.0020(5) -0.0033(5)
F13 0.0193(5) 0.0198(5) 0.0193(6) 0.0023(4) 0.0084(4) 0.0037(4)
F14 0.0642(9) 0.0273(6) 0.0159(6) -0.0043(5) 0.0183(6) -0.0014(6)
F15 0.0506(8) 0.0330(7) 0.0345(8) -0.0044(6) 0.0326(7) 0.0060(6)
N1 0.0158(6) 0.0123(6) 0.0171(7) 0.0001(5) 0.0092(6) -0.0013(5)
C2 0.0177(7) 0.0121(7) 0.0159(8) -0.0011(6) 0.0100(6) -0.0014(5)
C1 0.0206(8) 0.0136(7) 0.0195(9) -0.0026(6) 0.0119(7) -0.0038(6)
C5 0.0153(7) 0.0156(7) 0.0173(8) -0.0012(6) 0.0082(6) -0.0025(6)
C4 0.0168(7) 0.0145(7) 0.0212(9) -0.0006(6) 0.0116(7) -0.0004(6)
C42 0.0145(7) 0.0165(7) 0.0159(8) 0.0006(6) 0.0082(6) 0.0002(6)
C43 0.0188(8) 0.0203(8) 0.0178(9) -0.0008(7) 0.0086(7) -0.0026(6)
C44 0.0161(8) 0.0355(10) 0.0164(9) -0.0009(8) 0.0062(7) -0.0020(7)
C45 0.0174(8) 0.0339(10) 0.0198(9) 0.0093(8) 0.0100(7) 0.0083(7)
C46 0.0218(8) 0.0208(8) 0.0254(10) 0.0064(7) 0.0118(8) 0.0059(7)
C47 0.0150(7) 0.0183(8) 0.0184(9) 0.0007(6) 0.0075(7) 0.0004(6)
C36 0.0145(7) 0.0123(7) 0.0146(8) 0.0012(6) 0.0073(6) 0.0012(5)
C41 0.0227(8) 0.0124(7) 0.0179(9) -0.0007(6) 0.0107(7) -0.0022(6)
C40 0.0316(9) 0.0158(8) 0.0217(10) -0.0001(7) 0.0184(8) 0.0021(7)
C39 0.0215(8) 0.0171(8) 0.0268(10) 0.0064(7) 0.0174(8) 0.0039(6)
C38 0.0150(7) 0.0141(7) 0.0193(9) 0.0036(6) 0.0077(6) -0.0001(6)
C37 0.0154(7) 0.0137(7) 0.0140(8) 0.0013(6) 0.0079(6) 0.0015(5)
C30 0.0185(7) 0.0119(7) 0.0159(8) -0.0007(6) 0.0103(6) -0.0025(5)
C35 0.0212(8) 0.0159(7) 0.0215(9) 0.0003(6) 0.0128(7) -0.0014(6)
C34 0.0367(10) 0.0158(8) 0.0250(10) -0.0019(7) 0.0230(9) -0.0017(7)
C33 0.0436(11) 0.0165(8) 0.0149(9) -0.0023(7) 0.0153(8) -0.0052(7)
C32 0.0277(9) 0.0149(7) 0.0148(9) 0.0025(6) 0.0065(7) -0.0047(6)
C31 0.0211(8) 0.0130(7) 0.0174(9) 0.0012(6) 0.0103(7) -0.0017(6)
C3 0.0155(7) 0.0131(7) 0.0141(8) -0.0006(6) 0.0075(6) -0.0017(5)
C12 0.0167(8) 0.0172(8) 0.0260(10) -0.0055(7) 0.0124(7) -0.0045(6)
C13 0.0203(8) 0.0159(7) 0.0326(11) -0.0025(7) 0.0178(8) -0.0037(6)
C14 0.0285(10) 0.0254(9) 0.0453(14) 0.0025(9) 0.0272(10) -0.0016(8)
C15 0.0236(10) 0.0335(11) 0.0540(15) 0.0005(10) 0.0268(10) -0.0001(8)
C16 0.0206(9) 0.0326(11) 0.0479(14) 0.0016(10) 0.0179(9) 0.0028(8)
C17 0.0200(8) 0.0257(9) 0.0322(11) 0.0012(8) 0.0118(8) 0.0000(7)
C27 0.0364(12) 0.0642(17) 0.0285(12) 0.0145(11) 0.0244(10) 0.0206(11)
C28 0.0435(14) 0.0607(18) 0.0331(14) -0.0143(12) 0.0136(11) 0.0102(13)
C25 0.0437(14) 0.0181(10) 0.114(3) -0.0117(14) 0.0403(17) -0.0079(9)
C6 0.0208(8) 0.0115(7) 0.0200(9) -0.0027(6) 0.0134(7) -0.0031(6)
C7 0.0234(8) 0.0111(7) 0.0202(9) -0.0012(6) 0.0142(7) -0.0017(6)
C18 0.0203(8) 0.0134(7) 0.0218(9) 0.0027(6) 0.0115(7) 0.0005(6)
C20 0.0329(10) 0.0232(9) 0.0184(10) 0.0041(7) 0.0083(8) 0.0045(7)
C19 0.0300(9) 0.0137(7) 0.0280(11) 0.0006(7) 0.0142(8) -0.0035(7)
C21 0.0212(8) 0.0147(7) 0.0230(9) -0.0018(6) 0.0148(7) -0.0027(6)
C22 0.0216(9) 0.0230(9) 0.0326(11) -0.0031(8) 0.0168(8) -0.0034(7)
C23 0.0316(10) 0.0205(8) 0.0264(11) -0.0077(7) 0.0169(9) -0.0057(7)
C8 0.0320(10) 0.0125(7) 0.0264(10) 0.0006(7) 0.0187(8) 0.0025(7)
C9 0.0401(11) 0.0136(8) 0.0305(11) -0.0032(7) 0.0246(9) 0.0016(7)
C10 0.0410(11) 0.0171(8) 0.0238(10) -0.0038(7) 0.0211(9) -0.0016(7)
C11 0.0313(9) 0.0160(8) 0.0197(9) -0.0003(7) 0.0146(8) 0.0001(7)
B1 0.0144(8) 0.0121(7) 0.0150(9) -0.0005(6) 0.0081(7) -0.0006(6)
C29 0.0597(18) 0.087(2) 0.0367(16) 0.0244(16) 0.0299(15) 0.0339(17)
C24 0.0488(14) 0.0187(9) 0.099(2) 0.0147(12) 0.0571(17) 0.0053(9)
C26 0.094(3) 0.0291(13) 0.193(5) 0.030(2) 0.120(3) 0.0101(15)
C48 0.050(4) 0.013(3) 0.035(4) 0.000 0.016(3) 0.000
C49 0.272(9) 0.086(4) 0.078(4) -0.025(3) -0.080(5) 0.058(5)
C51 0.043(3) 0.035(3) 0.146(8) 0.000 0.029(4) 0.000
C50 0.130(5) 0.050(3) 0.337(12) 0.000(4) 0.012(6) -0.010(3)

loop_
_atom_type_symbol
_atom_type_description
_atom_type_scat_dispersion_real
_atom_type_scat_dispersion_imag
_atom_type_scat_source
C C 0.0033 0.0016 'International Tables Vol C Tables 4.2.6.8 and 6.1.1.4'
H H 0.0000 0.0000 'International Tables Vol C Tables 4.2.6.8 and 6.1.1.4'
N N 0.0061 0.0033 'International Tables Vol C Tables 4.2.6.8 and 6.1.1.4'
B B 0.0013 0.0007 'International Tables Vol C Tables 4.2.6.8 and 6.1.1.4'
F F 0.0171 0.0103 'International Tables Vol C Tables 4.2.6.8 and 6.1.1.4'
P P 0.1023 0.0942 'International Tables Vol C Tables 4.2.6.8 and 6.1.1.4'
Ni Ni 0.3393 1.1124 'International Tables Vol C Tables 4.2.6.8 and 6.1.1.4'

loop_
_geom_angle_atom_site_label_1
_geom_angle_atom_site_label_2
_geom_angle_atom_site_label_3
_geom_angle
_geom_angle_site_symmetry_1
_geom_angle_site_symmetry_3
P2 Ni1 P1 133.40(2) . .
C2 Ni1 P2 135.68(5) . .
C2 Ni1 P1 87.18(5) . .
C1 Ni1 P2 93.41(5) . .
C1 Ni1 P1 125.04(5) . .
C1 Ni1 C2 42.34(7) . .
C13 P2 Ni1 111.51(6) . .
C13 P2 C27 99.69(10) . .
C13 P2 C24 107.22(11) . .
C27 P2 Ni1 116.73(9) . .
C24 P2 Ni1 113.86(8) . .
C24 P2 C27 106.55(14) . .
C7 P1 Ni1 95.80(6) . .
C7 P1 C18 104.18(8) . .
C7 P1 C21 102.81(8) . .
C18 P1 Ni1 124.22(6) . .
C18 P1 C21 106.11(8) . .
C21 P1 Ni1 119.42(6) . .
C4 N1 B1 114.95(13) . .
C3 N1 C4 118.84(14) . .
C3 N1 B1 125.83(13) . .
C1 C2 Ni1 63.45(10) . .
C1 C2 C6 123.14(14) . .
C3 C2 Ni1 117.23(12) . .
C3 C2 C1 117.08(15) . .
C3 C2 C6 116.27(14) . .
C6 C2 Ni1 106.75(11) . .
Ni1 C1 H1 110.9(14) . .
C2 C1 Ni1 74.21(11) . .
C2 C1 H1 123.1(14) . .
C5 C1 Ni1 103.40(12) . .
C5 C1 C2 116.86(15) . .
C5 C1 H1 116.4(14) . .
C1 C5 C12 120.06(15) . .
C4 C5 C1 120.22(15) . .
C4 C5 C12 119.55(15) . .
N1 C4 H4 119.0 . .
C5 C4 N1 121.98(15) . .
C5 C4 H4 119.0 . .
C43 C42 B1 125.90(15) . .
C47 C42 C43 113.23(16) . .
C47 C42 B1 120.39(15) . .
F1 C43 C42 121.26(16) . .
F1 C43 C44 115.02(17) . .
C44 C43 C42 123.71(17) . .
F5 C44 C43 120.24(19) . .
F5 C44 C45 119.65(18) . .
C45 C44 C43 120.09(18) . .
F4 C45 C44 120.25(19) . .
F4 C45 C46 120.73(19) . .
C44 C45 C46 119.01(18) . .
F2 C46 C45 120.15(17) . .
F2 C46 C47 120.54(18) . .
C45 C46 C47 119.30(18) . .
F3 C47 C42 119.23(16) . .
F3 C47 C46 116.15(16) . .
C46 C47 C42 124.62(17) . .
C41 C36 C37 113.31(15) . .
C41 C36 B1 123.05(15) . .
C37 C36 B1 122.84(15) . .
F6 C41 C36 119.87(15) . .
F6 C41 C40 115.59(16) . .
C40 C41 C36 124.52(16) . .
F10 C40 C41 120.95(17) . .
F10 C40 C39 119.64(16) . .
C39 C40 C41 119.39(17) . .
F9 C39 C40 120.92(17) . .
F9 C39 C38 120.25(17) . .
C38 C39 C40 118.82(16) . .
F7 C38 C39 119.69(15) . .
F7 C38 C37 120.31(16) . .
C39 C38 C37 119.98(16) . .
F8 C37 C36 121.28(14) . .
F8 C37 C38 114.77(15) . .
C38 C37 C36 123.94(16) . .
C35 C30 C31 113.55(16) . .
C35 C30 B1 126.47(16) . .
C31 C30 B1 119.73(15) . .
F11 C35 C30 120.31(17) . .
F11 C35 C34 115.78(16) . .
C34 C35 C30 123.91(18) . .
F15 C34 C35 120.28(19) . .
F15 C34 C33 119.91(18) . .
C33 C34 C35 119.77(18) . .
F14 C33 C34 120.71(19) . .
F14 C33 C32 120.2(2) . .
C34 C33 C32 119.10(18) . .
F12 C32 C33 120.30(17) . .
F12 C32 C31 120.66(18) . .
C31 C32 C33 119.03(18) . .
F13 C31 C30 119.44(16) . .
F13 C31 C32 116.00(16) . .
C32 C31 C30 124.55(17) . .
N1 C3 C2 123.71(15) . .
N1 C3 H3 118.1 . .
C2 C3 H3 118.1 . .
C13 C12 C5 120.40(16) . .
C17 C12 C5 119.69(17) . .
C17 C12 C13 119.78(17) . .
C12 C13 P2 119.93(13) . .
C14 C13 P2 121.77(16) . .
C14 C13 C12 117.72(18) . .
C13 C14 H14 119.1 . .
C15 C14 C13 121.8(2) . .
C15 C14 H14 119.1 . .
C14 C15 H15 120.1 . .
C16 C15 C14 119.80(19) . .
C16 C15 H15 120.1 . .
C15 C16 H16 119.9 . .
C15 C16 C17 120.1(2) . .
C17 C16 H16 119.9 . .
C12 C17 H17 119.6 . .
C16 C17 C12 120.7(2) . .
C16 C17 H17 119.6 . .
P2 C27 H27 108.6 . .
C28 C27 P2 108.41(17) . .
C28 C27 H27 108.6 . .
C29 C27 P2 112.77(19) . .
C29 C27 H27 108.6 . .
C29 C27 C28 109.8(3) . .
C27 C28 H28A 109.5 . .
C27 C28 H28B 109.5 . .
C27 C28 H28C 109.5 . .
H28A C28 H28B 109.5 . .
H28A C28 H28C 109.5 . .
H28B C28 H28C 109.5 . .
H25A C25 H25B 109.5 . .
H25A C25 H25C 109.5 . .
H25B C25 H25C 109.5 . .
C24 C25 H25A 109.5 . .
C24 C25 H25B 109.5 . .
C24 C25 H25C 109.5 . .
C7 C6 C2 119.84(16) . .
C11 C6 C2 120.28(17) . .
C11 C6 C7 119.84(16) . .
C6 C7 P1 114.33(12) . .
C8 C7 P1 126.45(15) . .
C8 C7 C6 119.19(17) . .
P1 C18 H18 108.5 . .
C20 C18 P1 111.08(13) . .
C20 C18 H18 108.5 . .
C20 C18 C19 110.42(16) . .
C19 C18 P1 109.64(13) . .
C19 C18 H18 108.5 . .
C18 C20 H20A 109.5 . .
C18 C20 H20B 109.5 . .
C18 C20 H20C 109.5 . .
H20A C20 H20B 109.5 . .
H20A C20 H20C 109.5 . .
H20B C20 H20C 109.5 . .
C18 C19 H19A 109.5 . .
C18 C19 H19B 109.5 . .
C18 C19 H19C 109.5 . .
H19A C19 H19B 109.5 . .
H19A C19 H19C 109.5 . .
H19B C19 H19C 109.5 . .
P1 C21 H21 106.1 . .
C22 C21 P1 114.24(12) . .
C22 C21 H21 106.1 . .
C23 C21 P1 111.48(12) . .
C23 C21 H21 106.1 . .
C23 C21 C22 112.20(17) . .
C21 C22 H22A 109.5 . .
C21 C22 H22B 109.5 . .
C21 C22 H22C 109.5 . .
H22A C22 H22B 109.5 . .
H22A C22 H22C 109.5 . .
H22B C22 H22C 109.5 . .
C21 C23 H23A 109.5 . .
C21 C23 H23B 109.5 . .
C21 C23 H23C 109.5 . .
H23A C23 H23B 109.5 . .
H23A C23 H23C 109.5 . .
H23B C23 H23C 109.5 . .
C7 C8 H8 119.8 . .
C9 C8 C7 120.33(18) . .
C9 C8 H8 119.8 . .
C8 C9 H9 119.8 . .
C10 C9 C8 120.37(17) . .
C10 C9 H9 119.8 . .
C9 C10 H10 120.0 . .
C9 C10 C11 120.00(19) . .
C11 C10 H10 120.0 . .
C6 C11 H11 119.9 . .
C10 C11 C6 120.26(19) . .
C10 C11 H11 119.9 . .
N1 B1 C42 109.58(13) . .
N1 B1 C36 114.64(13) . .
N1 B1 C30 101.16(13) . .
C42 B1 C36 102.91(13) . .
C42 B1 C30 116.25(13) . .
C30 B1 C36 112.78(13) . .
C27 C29 H29A 109.5 . .
C27 C29 H29B 109.5 . .
C27 C29 H29C 109.5 . .
H29A C29 H29B 109.5 . .
H29A C29 H29C 109.5 . .
H29B C29 H29C 109.5 . .
P2 C24 H24 105.7 . .
C25 C24 P2 109.37(19) . .
C25 C24 H24 105.7 . .
C25 C24 C26 112.0(3) . .
C26 C24 P2 117.53(19) . .
C26 C24 H24 105.7 . .
C24 C26 H26A 109.5 . .
C24 C26 H26B 109.5 . .
C24 C26 H26C 109.5 . .
H26A C26 H26B 109.5 . .
H26A C26 H26C 109.5 . .
H26B C26 H26C 109.5 . .
C49 C48 C49 125.3(6) 2 .
C50 C49 C48 110.9(7) . .
C50 C51 C50 124.6(6) . 2
C49 C50 C51 122.0(8) . .

loop_
_geom_bond_atom_site_label_1
_geom_bond_atom_site_label_2
_geom_bond_distance
_geom_bond_site_symmetry_2
Ni1 P2 2.1727(5) .
Ni1 P1 2.1865(5) .
Ni1 C2 2.0694(17) .
Ni1 C1 1.9238(19) .
P2 C13 1.835(2) .
P2 C27 1.861(3) .
P2 C24 1.846(2) .
P1 C7 1.8397(19) .
P1 C18 1.8456(18) .
P1 C21 1.8591(18) .
F1 C43 1.345(2) .
F2 C46 1.340(2) .
F3 C47 1.345(2) .
F4 C45 1.345(2) .
F5 C44 1.346(2) .
F6 C41 1.351(2) .
F7 C38 1.340(2) .
F8 C37 1.345(2) .
F9 C39 1.335(2) .
F10 C40 1.339(2) .
F11 C35 1.355(2) .
F12 C32 1.341(2) .
F13 C31 1.355(2) .
F14 C33 1.340(2) .
F15 C34 1.348(2) .
N1 C4 1.390(2) .
N1 C3 1.325(2) .
N1 B1 1.594(2) .
C2 C1 1.448(2) .
C2 C3 1.419(2) .
C2 C6 1.504(2) .
C1 C5 1.437(2) .
C1 H1 0.98(2) .
C5 C4 1.360(2) .
C5 C12 1.481(2) .
C4 H4 0.9500 .
C42 C43 1.395(3) .
C42 C47 1.394(2) .
C42 B1 1.648(3) .
C43 C44 1.387(3) .
C44 C45 1.370(3) .
C45 C46 1.377(3) .
C46 C47 1.382(3) .
C36 C41 1.390(2) .
C36 C37 1.397(2) .
C36 B1 1.649(2) .
C41 C40 1.387(2) .
C40 C39 1.380(3) .
C39 C38 1.375(3) .
C38 C37 1.385(2) .
C30 C35 1.388(2) .
C30 C31 1.389(2) .
C30 B1 1.648(3) .
C35 C34 1.386(3) .
C34 C33 1.370(3) .
C33 C32 1.384(3) .
C32 C31 1.380(3) .
C3 H3 0.9500 .
C12 C13 1.411(3) .
C12 C17 1.396(3) .
C13 C14 1.405(3) .
C14 H14 0.9500 .
C14 C15 1.381(3) .
C15 H15 0.9500 .
C15 C16 1.376(3) .
C16 H16 0.9500 .
C16 C17 1.387(3) .
C17 H17 0.9500 .
C27 H27 1.0000 .
C27 C28 1.526(4) .
C27 C29 1.525(4) .
C28 H28A 0.9800 .
C28 H28B 0.9800 .
C28 H28C 0.9800 .
C25 H25A 0.9800 .
C25 H25B 0.9800 .
C25 H25C 0.9800 .
C25 C24 1.506(5) .
C6 C7 1.406(3) .
C6 C11 1.394(3) .
C7 C8 1.403(2) .
C18 H18 1.0000 .
C18 C20 1.527(3) .
C18 C19 1.529(3) .
C20 H20A 0.9800 .
C20 H20B 0.9800 .
C20 H20C 0.9800 .
C19 H19A 0.9800 .
C19 H19B 0.9800 .
C19 H19C 0.9800 .
C21 H21 1.0000 .
C21 C22 1.531(3) .
C21 C23 1.525(3) .
C22 H22A 0.9800 .
C22 H22B 0.9800 .
C22 H22C 0.9800 .
C23 H23A 0.9800 .
C23 H23B 0.9800 .
C23 H23C 0.9800 .
C8 H8 0.9500 .
C8 C9 1.387(3) .
C9 H9 0.9500 .
C9 C10 1.386(3) .
C10 H10 0.9500 .
C10 C11 1.394(3) .
C11 H11 0.9500 .
C29 H29A 0.9800 .
C29 H29B 0.9800 .
C29 H29C 0.9800 .
C24 H24 1.0000 .
C24 C26 1.540(4) .
C26 H26A 0.9800 .
C26 H26B 0.9800 .
C26 H26C 0.9800 .
C48 C49 1.590(10) 2
C48 C49 1.590(10) .
C49 C50 1.343(7) .
C51 C50 1.449(8) 2
C51 C50 1.449(8) .

loop_
_geom_torsion_atom_site_label_1
_geom_torsion_atom_site_label_2
_geom_torsion_atom_site_label_3
_geom_torsion_atom_site_label_4
_geom_torsion
_geom_torsion_site_symmetry_1
Ni1 P2 C13 C12 -5.61(17) .
Ni1 P2 C13 C14 -176.71(15) .
Ni1 P2 C27 C28 55.76(18) .
Ni1 P2 C27 C29 -66.0(2) .
Ni1 P2 C24 C25 -56.6(2) .
Ni1 P2 C24 C26 174.3(3) .
Ni1 P1 C7 C6 26.13(13) .
Ni1 P1 C7 C8 -155.66(15) .
Ni1 P1 C18 C20 -77.37(14) .
Ni1 P1 C18 C19 44.95(15) .
Ni1 P1 C21 C22 -176.20(12) .
Ni1 P1 C21 C23 55.31(16) .
Ni1 C2 C1 C5 97.29(16) .
Ni1 C2 C3 N1 -68.5(2) .
Ni1 C2 C6 C7 -27.83(18) .
Ni1 C2 C6 C11 154.42(14) .
Ni1 C1 C5 C4 88.07(18) .
Ni1 C1 C5 C12 -87.06(17) .
P2 C13 C14 C15 172.14(19) .
P1 C7 C8 C9 -177.44(15) .
F1 C43 C44 F5 1.1(3) .
F1 C43 C44 C45 -177.65(17) .
F2 C46 C47 F3 -0.5(3) .
F2 C46 C47 C42 -179.54(17) .
F4 C45 C46 F2 0.0(3) .
F4 C45 C46 C47 -179.00(17) .
F5 C44 C45 F4 0.0(3) .
F5 C44 C45 C46 -178.28(17) .
F6 C41 C40 F10 -1.3(3) .
F6 C41 C40 C39 176.75(16) .
F7 C38 C37 F8 0.3(2) .
F7 C38 C37 C36 179.14(15) .
F9 C39 C38 F7 0.7(3) .
F9 C39 C38 C37 179.55(16) .
F10 C40 C39 F9 -0.9(3) .
F10 C40 C39 C38 178.02(17) .
F11 C35 C34 F15 -2.4(3) .
F11 C35 C34 C33 179.80(16) .
F12 C32 C31 F13 2.4(2) .
F12 C32 C31 C30 -176.27(15) .
F14 C33 C32 F12 0.8(3) .
F14 C33 C32 C31 -178.17(16) .
F15 C34 C33 F14 -1.0(3) .
F15 C34 C33 C32 -179.51(17) .
C2 C1 C5 C4 9.2(3) .
C2 C1 C5 C12 -165.94(17) .
C2 C6 C7 P1 -0.7(2) .
C2 C6 C7 C8 -179.05(15) .
C2 C6 C11 C10 178.63(17) .
C1 C2 C3 N1 4.0(3) .
C1 C2 C6 C7 -96.7(2) .
C1 C2 C6 C11 85.6(2) .
C1 C5 C4 N1 0.7(3) .
C1 C5 C12 C13 46.5(3) .
C1 C5 C12 C17 -137.52(19) .
C5 C12 C13 P2 4.7(2) .
C5 C12 C13 C14 176.12(18) .
C5 C12 C17 C16 -176.61(19) .
C4 N1 C3 C2 6.0(3) .
C4 N1 B1 C42 -55.18(19) .
C4 N1 B1 C36 -170.27(15) .
C4 N1 B1 C30 68.09(17) .
C4 C5 C12 C13 -128.7(2) .
C4 C5 C12 C17 47.3(3) .
C42 C43 C44 F5 179.87(17) .
C42 C43 C44 C45 1.1(3) .
C43 C42 C47 F3 -177.08(16) .
C43 C42 C47 C46 2.0(3) .
C43 C42 B1 N1 -25.3(2) .
C43 C42 B1 C36 97.11(19) .
C43 C42 B1 C30 -139.12(17) .
C43 C44 C45 F4 178.75(17) .
C43 C44 C45 C46 0.5(3) .
C44 C45 C46 F2 178.24(18) .
C44 C45 C46 C47 -0.7(3) .
C45 C46 C47 F3 178.49(16) .
C45 C46 C47 C42 -0.6(3) .
C47 C42 C43 F1 176.48(16) .
C47 C42 C43 C44 -2.2(3) .
C47 C42 B1 N1 163.22(15) .
C47 C42 B1 C36 -74.40(18) .
C47 C42 B1 C30 49.4(2) .
C36 C41 C40 F10 -179.64(17) .
C36 C41 C40 C39 -1.6(3) .
C41 C36 C37 F8 177.08(15) .
C41 C36 C37 C38 -1.7(2) .
C41 C36 B1 N1 46.4(2) .
C41 C36 B1 C42 -72.51(19) .
C41 C36 B1 C30 161.46(15) .
C41 C40 C39 F9 -178.93(17) .
C41 C40 C39 C38 0.0(3) .
C40 C39 C38 F7 -178.21(16) .
C40 C39 C38 C37 0.6(3) .
C39 C38 C37 F8 -178.57(15) .
C39 C38 C37 C36 0.3(3) .
C37 C36 C41 F6 -175.91(15) .
C37 C36 C41 C40 2.4(3) .
C37 C36 B1 N1 -144.53(16) .
C37 C36 B1 C42 96.56(18) .
C37 C36 B1 C30 -29.5(2) .
C30 C35 C34 F15 178.11(16) .
C30 C35 C34 C33 0.3(3) .
C35 C30 C31 F13 177.52(14) .
C35 C30 C31 C32 -3.8(2) .
C35 C30 B1 N1 -98.01(18) .
C35 C30 B1 C42 20.6(2) .
C35 C30 B1 C36 139.05(17) .
C35 C34 C33 F14 176.79(17) .
C35 C34 C33 C32 -1.7(3) .
C34 C33 C32 F12 179.22(16) .
C34 C33 C32 C31 0.3(3) .
C33 C32 C31 F13 -178.65(15) .
C33 C32 C31 C30 2.6(3) .
C31 C30 C35 F11 -177.17(15) .
C31 C30 C35 C34 2.3(3) .
C31 C30 B1 N1 75.79(17) .
C31 C30 B1 C42 -165.64(15) .
C31 C30 B1 C36 -47.1(2) .
C3 N1 C4 C5 -8.6(3) .
C3 N1 B1 C42 132.00(17) .
C3 N1 B1 C36 16.9(2) .
C3 N1 B1 C30 -104.73(18) .
C3 C2 C1 Ni1 -108.61(15) .
C3 C2 C1 C5 -11.3(2) .
C3 C2 C6 C7 105.13(19) .
C3 C2 C6 C11 -72.6(2) .
C12 C5 C4 N1 175.90(17) .
C12 C13 C14 C15 0.9(3) .
C13 P2 C27 C28 -64.41(18) .
C13 P2 C27 C29 173.8(2) .
C13 P2 C24 C25 67.20(19) .
C13 P2 C24 C26 -61.9(3) .
C13 C12 C17 C16 -0.6(3) .
C13 C14 C15 C16 -1.4(4) .
C14 C15 C16 C17 0.9(4) .
C15 C16 C17 C12 0.1(4) .
C17 C12 C13 P2 -171.33(15) .
C17 C12 C13 C14 0.1(3) .
C27 P2 C13 C12 118.29(18) .
C27 P2 C13 C14 -52.8(2) .
C27 P2 C24 C25 173.22(17) .
C27 P2 C24 C26 44.1(3) .
C6 C2 C1 Ni1 93.36(17) .
C6 C2 C1 C5 -169.36(17) .
C6 C2 C3 N1 163.56(17) .
C6 C7 C8 C9 0.7(3) .
C7 P1 C18 C20 175.30(13) .
C7 P1 C18 C19 -62.38(14) .
C7 P1 C21 C22 -71.89(16) .
C7 P1 C21 C23 159.62(14) .
C7 C6 C11 C10 0.9(3) .
C7 C8 C9 C10 0.3(3) .
C18 P1 C7 C6 153.62(13) .
C18 P1 C7 C8 -28.16(18) .
C18 P1 C21 C22 37.21(16) .
C18 P1 C21 C23 -91.29(15) .
C21 P1 C7 C6 -95.84(14) .
C21 P1 C7 C8 82.38(17) .
C21 P1 C18 C20 67.18(15) .
C21 P1 C18 C19 -170.50(13) .
C8 C9 C10 C11 -0.8(3) .
C9 C10 C11 C6 0.2(3) .
C11 C6 C7 P1 177.06(13) .
C11 C6 C7 C8 -1.3(3) .
B1 N1 C4 C5 178.05(17) .
B1 N1 C3 C2 178.60(16) .
B1 C42 C43 F1 4.4(3) .
B1 C42 C43 C44 -174.28(17) .
B1 C42 C47 F3 -4.6(2) .
B1 C42 C47 C46 174.51(17) .
B1 C36 C41 F6 -5.9(3) .
B1 C36 C41 C40 172.39(17) .
B1 C36 C37 F8 7.1(2) .
B1 C36 C37 C38 -171.75(16) .
B1 C30 C35 F11 -3.0(3) .
B1 C30 C35 C34 176.45(16) .
B1 C30 C31 F13 3.0(2) .
B1 C30 C31 C32 -178.38(16) .
C24 P2 C13 C12 -130.88(17) .
C24 P2 C13 C14 58.0(2) .
C24 P2 C27 C28 -175.76(17) .
C24 P2 C27 C29 62.5(2) .
C48 C49 C50 C51 18.4(8) .
C49 C48 C49 C50 -9.2(4) 2
C50 C51 C50 C49 -11.2(5) 2
